data_7227873
loop_
_publ_author_name
'Sun, Ruichen'
'Wang, Tian'
'Zhang, Shaowei'
'Chu, Xiaodan'
'Zhu, Bolin'

_publ_section_title
;
 Synthesis, structures and catalytic activity of cyclometalated rhenium
 complexes
;
_journal_issue 28
_journal_name_full 'RSC Adv.'
_journal_page_first 17063
_journal_paper_doi 10.1039/C6RA28263F
_journal_volume 7
_journal_year 2017
_chemical_formula_sum 'C20 H21 O5 P Re'
_chemical_formula_weight 558.54
_chemical_name_systematic
; 
 ? 
;
_space_group_crystal_system orthorhombic
_space_group_IT_number 43
_space_group_name_Hall 'F 2 -2d'
_space_group_name_H-M_alt 'F d d 2'
_symmetry_space_group_name_Hall 'F 2 -2d'
_symmetry_space_group_name_H-M 'F d d 2'
_atom_sites_solution_hydrogens mixed
_audit_creation_method SHELXL-2013
_audit_update_record
;
2016-12-05 deposited with the CCDC.
2017-03-14 downloaded from the CCDC.
;
_cell_angle_alpha 90
_cell_angle_beta 90
_cell_angle_gamma 90
_cell_formula_units_Z 16
_cell_length_a 24.564(3)
_cell_length_b 42.547(5)
_cell_length_c 7.7934(8)
_cell_measurement_reflns_used 5109
_cell_measurement_temperature 296(2)
_cell_measurement_theta_max 25.37
_cell_measurement_theta_min 2.53
_cell_volume 8145.1(16)
_computing_cell_refinement 'Bruker SMART'
_computing_data_collection 'Bruker SMART'
_computing_data_reduction 'Bruker SAINT'
_computing_molecular_graphics 'Bruker SHELXTL'
_computing_publication_material 'Bruker SHELXTL'
_computing_structure_refinement 'SHELXL-2013 (Sheldrick, 2013)'
_computing_structure_solution 'Bruker SHELXTL'
_diffrn_ambient_temperature 296(2)
_diffrn_measured_fraction_theta_full 0.999
_diffrn_measured_fraction_theta_max 0.998
_diffrn_measurement_device_type 'CCD area detector'
_diffrn_measurement_method 'phi and omega scans'
_diffrn_radiation_type MoK\a
_diffrn_radiation_wavelength 0.71073
_diffrn_reflns_av_R_equivalents 0.0346
_diffrn_reflns_av_unetI/netI 0.0461
_diffrn_reflns_Laue_measured_fraction_full 0.999
_diffrn_reflns_Laue_measured_fraction_max 0.998
_diffrn_reflns_limit_h_max 30
_diffrn_reflns_limit_h_min -26
_diffrn_reflns_limit_k_max 44
_diffrn_reflns_limit_k_min -53
_diffrn_reflns_limit_l_max 9
_diffrn_reflns_limit_l_min -9
_diffrn_reflns_number 13167
_diffrn_reflns_point_group_measured_fraction_full 0.992
_diffrn_reflns_point_group_measured_fraction_max 0.987
_diffrn_reflns_theta_full 25.242
_diffrn_reflns_theta_max 26.507
_diffrn_reflns_theta_min 1.915
_exptl_absorpt_coefficient_mu 6.073
_exptl_absorpt_correction_type multi-scan
_exptl_absorpt_process_details SADABS
_exptl_crystal_colour COLOURLESS
_exptl_crystal_density_diffrn 1.822
_exptl_crystal_density_meas ?
_exptl_crystal_description BLOCK
_exptl_crystal_F_000 4336
_exptl_crystal_size_max 0.220
_exptl_crystal_size_mid 0.210
_exptl_crystal_size_min 0.200
_exptl_transmission_factor_max 0.376
_exptl_transmission_factor_min 0.348
_refine_diff_density_max 0.578
_refine_diff_density_min -0.298
_refine_diff_density_rms 0.078
_refine_ls_abs_structure_details
; 
 Flack x determined using 1594 quotients [(I+)-(I-)]/[(I+)+(I-)] 
 (Parsons and Flack (2004), Acta Cryst. A60, s61). 
;
_refine_ls_abs_structure_Flack 0.000(8)
_refine_ls_extinction_method none
_refine_ls_goodness_of_fit_ref 1.001
_refine_ls_hydrogen_treatment constr
_refine_ls_matrix_type full
_refine_ls_number_parameters 254
_refine_ls_number_reflns 4177
_refine_ls_number_restraints 9
_refine_ls_restrained_S_all 1.001
_refine_ls_R_factor_all 0.0295
_refine_ls_R_factor_gt 0.0245
_refine_ls_shift/su_max 0.003
_refine_ls_shift/su_mean 0.000
_refine_ls_structure_factor_coef Fsqd
_refine_ls_weighting_details
; 
 w=1/[\s^2^(Fo^2^)] 
 where P=(Fo^2^+2Fc^2^)/3 
;
_refine_ls_weighting_scheme calc
_refine_ls_wR_factor_gt 0.0435
_refine_ls_wR_factor_ref 0.0453
_reflns_Friedel_coverage 0.838
_reflns_Friedel_fraction_full 0.982
_reflns_Friedel_fraction_max 0.974
_reflns_number_gt 3788
_reflns_number_total 4177
_reflns_threshold_expression 'I > 2\s(I)'
_cod_data_source_file c6ra28263f1.cif
_cod_data_source_block n151125b
_cod_depositor_comments
;
The following automatic conversions were performed:

'_exptl_absorpt_correction_type' value 'MULTI-SCAN' changed to
'multi-scan' according to
/home/data/users/saulius/crontab/automatic-downloads/rss-feeds/RSC/lib/dictionaries/cif_core.dic
dictionary named 'cif_core.dic' version 2.4.2 from 2011-04-26.

'_exptl_crystal_density_meas' value 'NONE' was changed to '?' - the
value is perceived as not measured.

Automatic conversion script
Id: cif_fix_values 4973 2017-02-22 13:04:09Z antanas 
;
_cod_original_cell_volume 8145.1(15)
_cod_database_code 7227873
_shelx_space_group_comment
; 
The symmetry employed for this shelxl refinement is uniquely defined 
by the following loop, which should always be used as a source of 
symmetry information in preference to the above space-group names. 
They are only intended as comments. 
;
_shelx_estimated_absorpt_t_min 0.348
_shelx_estimated_absorpt_t_max 0.376
_shelxl_version_number 2013-2

loop_
_space_group_symop_operation_xyz
'x, y, z'
'-x, -y, z'
'x+1/4, -y+1/4, z+1/4'
'-x+1/4, y+1/4, z+1/4'
'x, y+1/2, z+1/2'
'-x, -y+1/2, z+1/2'
'x+1/4, -y+3/4, z+3/4'
'-x+1/4, y+3/4, z+3/4'
'x+1/2, y, z+1/2'
'-x+1/2, -y, z+1/2'
'x+3/4, -y+1/4, z+3/4'
'-x+3/4, y+1/4, z+3/4'
'x+1/2, y+1/2, z'
'-x+1/2, -y+1/2, z'
'x+3/4, -y+3/4, z+1/4'
'-x+3/4, y+3/4, z+1/4'

loop_
_atom_site_label
_atom_site_type_symbol
_atom_site_fract_x
_atom_site_fract_y
_atom_site_fract_z
_atom_site_U_iso_or_equiv
_atom_site_adp_type
_atom_site_occupancy
_atom_site_site_symmetry_order
_atom_site_calc_flag
_atom_site_refinement_flags_posn
_atom_site_refinement_flags_adp
_atom_site_refinement_flags_occupancy
_atom_site_disorder_assembly
_atom_site_disorder_group
Re1 Re 0.72145(2) 0.21804(2) 0.19387(7) 0.03505(8) Uani 1 1 d . . . . .
P1 P 0.68121(6) 0.16814(3) 0.1898(3) 0.0384(4) Uani 1 1 d D . . . .
O1 O 0.7685(3) 0.21027(15) -0.1744(8) 0.079(2) Uani 1 1 d . . . . .
O2 O 0.6231(2) 0.25733(13) 0.0610(9) 0.0761(18) Uani 1 1 d . . . . .
O3 O 0.6807(3) 0.23427(15) 0.5613(8) 0.0774(19) Uani 1 1 d . . . . .
O4 O 0.8312(2) 0.19490(14) 0.3432(9) 0.082(2) Uani 1 1 d . . . . .
O5 O 0.61523(18) 0.16677(10) 0.1574(6) 0.0459(12) Uani 1 1 d . . . . .
C1 C 0.7512(3) 0.21351(15) -0.0412(12) 0.0497(17) Uani 1 1 d . . . . .
C2 C 0.6582(3) 0.24192(16) 0.1069(10) 0.0497(19) Uani 1 1 d . . . . .
C3 C 0.6956(3) 0.22777(16) 0.4282(13) 0.0495(18) Uani 1 1 d . . . . .
C4 C 0.7907(3) 0.20304(18) 0.2874(10) 0.0503(19) Uani 1 1 d . . . . .
C5 C 0.5841(3) 0.18356(17) 0.0403(10) 0.0429(18) Uani 1 1 d . . . . .
C6 C 0.5327(3) 0.19326(17) 0.0977(10) 0.0421(17) Uani 1 1 d . . . . .
C7 C 0.5146(3) 0.18845(18) 0.2693(11) 0.054(2) Uani 1 1 d . . . . .
H7 H 0.5370 0.1787 0.3496 0.064 Uiso 1 1 calc R U . . .
C8 C 0.4638(4) 0.1985(2) 0.3130(12) 0.068(2) Uani 1 1 d . . . . .
H8 H 0.4521 0.1962 0.4257 0.082 Uiso 1 1 calc R U . . .
C9 C 0.4285(3) 0.21244(19) 0.1912(19) 0.077(2) Uani 1 1 d . . . . .
H9 H 0.3934 0.2182 0.2233 0.092 Uiso 1 1 calc R U . . .
C10 C 0.4452(4) 0.21735(18) 0.0313(13) 0.063(2) Uani 1 1 d . . . . .
H10 H 0.4221 0.2270 -0.0470 0.076 Uiso 1 1 calc R U . . .
C11 C 0.4975(3) 0.20814(16) -0.0204(10) 0.0485(19) Uani 1 1 d . . . . .
C12 C 0.5161(4) 0.21329(19) -0.1899(11) 0.058(2) Uani 1 1 d . . . . .
H12 H 0.4933 0.2231 -0.2687 0.070 Uiso 1 1 calc R U . . .
C13 C 0.5658(4) 0.20443(19) -0.2389(10) 0.061(2) Uani 1 1 d . . . . .
H13 H 0.5772 0.2085 -0.3505 0.074 Uiso 1 1 calc R U . . .
C14 C 0.6013(3) 0.18900(19) -0.1240(10) 0.051(2) Uani 1 1 d . . . . .
H14 H 0.6358 0.1827 -0.1592 0.061 Uiso 1 1 calc R U . . .
C15 C 0.7067(3) 0.14106(18) 0.0206(11) 0.053(2) Uani 1 1 d . . . . .
H15 H 0.7062 0.1535 -0.0853 0.064 Uiso 1 1 calc R U . . .
C16 C 0.6699(4) 0.11320(18) -0.0156(11) 0.073(3) Uani 1 1 d . . . . .
H16A H 0.6833 0.1020 -0.1137 0.109 Uiso 1 1 d R U . . .
H16B H 0.6336 0.1205 -0.0382 0.109 Uiso 1 1 d R U . . .
H16C H 0.6695 0.0995 0.0823 0.109 Uiso 1 1 d R U . . .
C17 C 0.7650(3) 0.1318(2) 0.0450(13) 0.072(3) Uani 1 1 d . . . . .
H17A H 0.7683 0.1192 0.1466 0.108 Uiso 1 1 d R U . . .
H17B H 0.7870 0.1503 0.0567 0.108 Uiso 1 1 d R U . . .
H17C H 0.7771 0.1199 -0.0526 0.108 Uiso 1 1 d R U . . .
C18 C 0.6845(5) 0.1410(3) 0.3770(15) 0.045(3) Uani 0.623(14) 1 d D . P A 1
H18 H 0.6864 0.1199 0.3263 0.054 Uiso 0.623(14) 1 calc R U P A 1
C19 C 0.6322(6) 0.1407(6) 0.484(2) 0.106(8) Uani 0.623(14) 1 d D . P A 1
H19A H 0.6313 0.1220 0.5523 0.159 Uiso 0.623(14) 1 d R U P A 1
H19B H 0.6013 0.1410 0.4082 0.159 Uiso 0.623(14) 1 d R U P A 1
H19C H 0.6311 0.1589 0.5569 0.159 Uiso 0.623(14) 1 d R U P A 1
C20 C 0.7357(7) 0.1438(6) 0.482(4) 0.066(7) Uani 0.623(14) 1 d D . P A 1
H20A H 0.7348 0.1289 0.5737 0.099 Uiso 0.623(14) 1 d R U P A 1
H20B H 0.7381 0.1647 0.5279 0.099 Uiso 0.623(14) 1 d R U P A 1
H20C H 0.7667 0.1398 0.4101 0.099 Uiso 0.623(14) 1 d R U P A 1
C18' C 0.6718(10) 0.1527(5) 0.4152(19) 0.045(3) Uani 0.377(14) 1 d D . P A 2
H18' H 0.6493 0.1682 0.4748 0.054 Uiso 0.377(14) 1 calc R U P A 2
C19' C 0.6388(11) 0.1223(6) 0.414(4) 0.106(8) Uani 0.377(14) 1 d D . P A 2
H19D H 0.6605 0.1057 0.3650 0.159 Uiso 0.377(14) 1 d R U P A 2
H19E H 0.6067 0.1252 0.3450 0.159 Uiso 0.377(14) 1 d R U P A 2
H19F H 0.6284 0.1167 0.5283 0.159 Uiso 0.377(14) 1 d R U P A 2
C20' C 0.7242(13) 0.1504(10) 0.517(7) 0.066(7) Uani 0.377(14) 1 d D . P A 2
H20D H 0.7453 0.1330 0.4754 0.099 Uiso 0.377(14) 1 d R U P A 2
H20E H 0.7158 0.1472 0.6362 0.099 Uiso 0.377(14) 1 d R U P A 2
H20F H 0.7447 0.1694 0.5044 0.099 Uiso 0.377(14) 1 d R U P A 2

loop_
_atom_site_aniso_label
_atom_site_aniso_U_11
_atom_site_aniso_U_22
_atom_site_aniso_U_33
_atom_site_aniso_U_23
_atom_site_aniso_U_13
_atom_site_aniso_U_12
Re1 0.03117(12) 0.02945(12) 0.04454(12) 0.00163(14) -0.00406(13) 0.00122(10)
P1 0.0316(9) 0.0330(8) 0.0506(9) 0.0053(10) -0.0050(10) 0.0001(6)
O1 0.103(6) 0.079(5) 0.056(4) -0.007(3) 0.021(4) -0.015(4)
O2 0.058(4) 0.050(4) 0.120(5) 0.003(3) -0.042(4) 0.010(3)
O3 0.094(5) 0.082(5) 0.056(3) -0.012(4) 0.016(3) 0.004(4)
O4 0.046(4) 0.060(4) 0.140(6) 0.017(4) -0.032(4) 0.008(3)
O5 0.031(3) 0.051(3) 0.055(3) 0.014(2) -0.005(2) -0.0016(19)
C1 0.054(5) 0.038(4) 0.057(5) -0.001(5) 0.000(5) -0.005(3)
C2 0.049(5) 0.031(4) 0.069(5) -0.001(4) -0.015(4) 0.000(3)
C3 0.045(4) 0.042(4) 0.061(5) 0.005(4) -0.001(4) 0.002(3)
C4 0.036(5) 0.048(5) 0.066(5) 0.003(4) -0.004(4) -0.004(3)
C5 0.036(4) 0.033(4) 0.059(5) 0.006(4) -0.010(4) -0.010(3)
C6 0.033(4) 0.033(4) 0.061(5) -0.005(4) -0.010(4) -0.008(3)
C7 0.055(6) 0.048(5) 0.058(4) 0.000(4) 0.004(4) 0.000(4)
C8 0.067(7) 0.067(6) 0.072(6) -0.006(5) 0.010(5) 0.008(5)
C9 0.052(5) 0.076(6) 0.101(7) -0.018(7) 0.008(8) 0.014(4)
C10 0.046(5) 0.057(5) 0.088(7) -0.010(5) -0.015(5) 0.011(4)
C11 0.042(4) 0.039(4) 0.065(6) -0.011(4) -0.014(4) -0.002(3)
C12 0.054(6) 0.052(5) 0.068(5) 0.000(5) -0.023(5) 0.002(4)
C13 0.070(7) 0.059(5) 0.055(5) 0.001(4) -0.009(4) 0.001(4)
C14 0.041(5) 0.052(5) 0.058(5) 0.005(4) -0.001(4) -0.006(4)
C15 0.047(5) 0.036(4) 0.077(6) -0.007(4) 0.003(4) -0.001(3)
C16 0.090(7) 0.048(5) 0.080(7) -0.020(5) -0.001(5) -0.017(4)
C17 0.057(6) 0.059(6) 0.100(7) -0.011(5) 0.004(5) 0.018(4)
C18 0.042(8) 0.030(9) 0.065(8) 0.009(6) -0.006(5) 0.008(6)
C19 0.073(10) 0.19(2) 0.058(13) 0.055(12) 0.032(8) 0.042(12)
C20 0.080(10) 0.046(11) 0.071(14) 0.017(9) -0.028(10) 0.005(8)
C18' 0.042(8) 0.030(9) 0.065(8) 0.009(6) -0.006(5) 0.008(6)
C19' 0.073(10) 0.19(2) 0.058(13) 0.055(12) 0.032(8) 0.042(12)
C20' 0.080(10) 0.046(11) 0.071(14) 0.017(9) -0.028(10) 0.005(8)

loop_
_atom_type_symbol
_atom_type_description
_atom_type_scat_dispersion_real
_atom_type_scat_dispersion_imag
_atom_type_scat_source
C C 0.0033 0.0016 'International Tables Vol C Tables 4.2.6.8 and 6.1.1.4'
H H 0.0000 0.0000 'International Tables Vol C Tables 4.2.6.8 and 6.1.1.4'
O O 0.0106 0.0060 'International Tables Vol C Tables 4.2.6.8 and 6.1.1.4'
P P 0.1023 0.0942 'International Tables Vol C Tables 4.2.6.8 and 6.1.1.4'
Re Re -1.0185 7.2310 'International Tables Vol C Tables 4.2.6.8 and 6.1.1.4'

loop_
_geom_angle_atom_site_label_1
_geom_angle_atom_site_label_2
_geom_angle_atom_site_label_3
_geom_angle
_geom_angle_site_symmetry_3
C4 Re1 C2 168.1(3) .
C4 Re1 C3 90.2(3) .
C2 Re1 C3 87.5(3) .
C4 Re1 C1 89.5(3) .
C2 Re1 C1 91.3(3) .
C3 Re1 C1 173.0(3) .
C4 Re1 P1 94.4(2) .
C2 Re1 P1 97.4(2) .
C3 Re1 P1 93.9(2) .
C1 Re1 P1 93.16(19) .
C4 Re1 Re1 83.8(2) 14_655
C2 Re1 Re1 84.5(2) 14_655
C3 Re1 Re1 87.8(2) 14_655
C1 Re1 Re1 85.25(19) 14_655
P1 Re1 Re1 177.56(4) 14_655
O5 P1 C15 101.6(3) .
O5 P1 C18 98.1(4) .
C15 P1 C18 99.0(5) .
O5 P1 C18' 90.6(8) .
C15 P1 C18' 119.0(7) .
O5 P1 Re1 116.81(17) .
C15 P1 Re1 115.4(3) .
C18 P1 Re1 122.2(5) .
C18' P1 Re1 110.7(7) .
C5 O5 P1 128.8(4) .
O1 C1 Re1 178.5(7) .
O2 C2 Re1 175.8(6) .
O3 C3 Re1 178.0(7) .
O4 C4 Re1 178.6(7) .
C14 C5 O5 122.1(7) .
C14 C5 C6 121.9(7) .
O5 C5 C6 116.0(7) .
C5 C6 C11 118.4(7) .
C5 C6 C7 122.6(7) .
C11 C6 C7 119.0(7) .
C8 C7 C6 118.4(8) .
C8 C7 H7 120.8 .
C6 C7 H7 120.8 .
C7 C8 C9 121.7(9) .
C7 C8 H8 119.1 .
C9 C8 H8 119.1 .
C10 C9 C8 120.3(8) .
C10 C9 H9 119.9 .
C8 C9 H9 119.9 .
C9 C10 C11 120.6(8) .
C9 C10 H10 119.7 .
C11 C10 H10 119.7 .
C10 C11 C6 119.9(8) .
C10 C11 C12 121.4(8) .
C6 C11 C12 118.7(7) .
C13 C12 C11 121.3(8) .
C13 C12 H12 119.4 .
C11 C12 H12 119.4 .
C12 C13 C14 121.0(8) .
C12 C13 H13 119.5 .
C14 C13 H13 119.5 .
C5 C14 C13 118.7(8) .
C5 C14 H14 120.6 .
C13 C14 H14 120.6 .
C17 C15 C16 112.8(7) .
C17 C15 P1 113.3(6) .
C16 C15 P1 114.5(6) .
C17 C15 H15 105.0 .
C16 C15 H15 105.0 .
P1 C15 H15 105.0 .
C15 C16 H16A 109.4 .
C15 C16 H16B 109.5 .
H16A C16 H16B 109.5 .
C15 C16 H16C 109.5 .
H16A C16 H16C 109.5 .
H16B C16 H16C 109.5 .
C15 C17 H17A 109.4 .
C15 C17 H17B 109.5 .
H17A C17 H17B 109.5 .
C15 C17 H17C 109.5 .
H17A C17 H17C 109.5 .
H17B C17 H17C 109.5 .
C20 C18 C19 114.1(11) .
C20 C18 P1 114.2(15) .
C19 C18 P1 113.1(10) .
C20 C18 H18 104.7 .
C19 C18 H18 104.7 .
P1 C18 H18 104.7 .
C18 C19 H19A 109.1 .
C18 C19 H19B 109.4 .
H19A C19 H19B 109.5 .
C18 C19 H19C 109.9 .
H19A C19 H19C 109.5 .
H19B C19 H19C 109.5 .
C18 C20 H20A 109.5 .
C18 C20 H20B 109.3 .
H20A C20 H20B 109.5 .
C18 C20 H20C 109.6 .
H20A C20 H20C 109.5 .
H20B C20 H20C 109.5 .
C20' C18' C19' 113.6(14) .
C20' C18' P1 114(3) .
C19' C18' P1 110.6(15) .
C20' C18' H18' 106.0 .
C19' C18' H18' 106.0 .
P1 C18' H18' 106.0 .
C18' C19' H19D 109.1 .
C18' C19' H19E 109.3 .
H19D C19' H19E 109.5 .
C18' C19' H19F 110.0 .
H19D C19' H19F 109.5 .
H19E C19' H19F 109.5 .
C18' C20' H20D 109.3 .
C18' C20' H20E 109.5 .
H20D C20' H20E 109.5 .
C18' C20' H20F 109.6 .
H20D C20' H20F 109.5 .
H20E C20' H20F 109.5 .

loop_
_geom_bond_atom_site_label_1
_geom_bond_atom_site_label_2
_geom_bond_distance
_geom_bond_site_symmetry_2
Re1 C4 1.958(8) .
Re1 C2 1.977(7) .
Re1 C3 1.977(10) .
Re1 C1 1.982(10) .
Re1 P1 2.3419(15) .
Re1 Re1 3.0606(5) 14_655
P1 O5 1.641(5) .
P1 C15 1.859(8) .
P1 C18 1.863(9) .
P1 C18' 1.890(13) .
O1 C1 1.130(10) .
O2 C2 1.141(8) .
O3 C3 1.134(10) .
O4 C4 1.139(9) .
O5 C5 1.388(8) .
C5 C14 1.368(9) .
C5 C6 1.401(10) .
C6 C11 1.413(10) .
C6 C7 1.424(10) .
C7 C8 1.363(11) .
C7 H7 0.9300 .
C8 C9 1.417(14) .
C8 H8 0.9300 .
C9 C10 1.329(15) .
C9 H9 0.9300 .
C10 C11 1.402(11) .
C10 H10 0.9300 .
C11 C12 1.415(12) .
C12 C13 1.333(11) .
C12 H12 0.9300 .
C13 C14 1.413(11) .
C13 H13 0.9300 .
C14 H14 0.9300 .
C15 C17 1.500(11) .
C15 C16 1.517(10) .
C15 H15 0.9800 .
C16 H16A 0.9600 .
C16 H16B 0.9600 .
C16 H16C 0.9600 .
C17 H17A 0.9600 .
C17 H17B 0.9600 .
C17 H17C 0.9600 .
C18 C20 1.503(11) .
C18 C19 1.531(11) .
C18 H18 0.9800 .
C19 H19A 0.9600 .
C19 H19B 0.9600 .
C19 H19C 0.9600 .
C20 H20A 0.9600 .
C20 H20B 0.9600 .
C20 H20C 0.9600 .
C18' C20' 1.515(13) .
C18' C19' 1.528(13) .
C18' H18' 0.9800 .
C19' H19D 0.9600 .
C19' H19E 0.9600 .
C19' H19F 0.9600 .
C20' H20D 0.9600 .
C20' H20E 0.9600 .
C20' H20F 0.9600 .

loop_
_geom_hbond_atom_site_label_D
_geom_hbond_atom_site_label_H
_geom_hbond_atom_site_label_A
_geom_hbond_distance_DH
_geom_hbond_distance_HA
_geom_hbond_distance_DA
_geom_hbond_angle_DHA
C19' H19E O5 0.96 2.30 2.81(3) 112.3
C19 H19B O5 0.96 2.27 2.804(16) 114.4
C19' H19E O5 0.96 2.30 2.81(3) 112.3
C19 H19B O5 0.96 2.27 2.804(16) 114.4
C19 H19B O5 0.96 2.27 2.804(16) 114.4
C19' H19E O5 0.96 2.30 2.81(3) 112.3
C19 H19B O5 0.96 2.27 2.804(16) 114.4
C19' H19E O5 0.96 2.30 2.81(3) 112.3
C19 H19B O5 0.96 2.27 2.804(16) 114.4
C19' H19E O5 0.96 2.30 2.81(3) 112.3
C19 H19B O5 0.96 2.27 2.804(16) 114.4
C19' H19E O5 0.96 2.30 2.81(3) 112.3

loop_
_geom_torsion_atom_site_label_1
_geom_torsion_atom_site_label_2
_geom_torsion_atom_site_label_3
_geom_torsion_atom_site_label_4
_geom_torsion
C15 P1 O5 C5 -83.4(6)
C18 P1 O5 C5 175.6(7)
C18' P1 O5 C5 156.8(9)
Re1 P1 O5 C5 43.1(6)
P1 O5 C5 C14 40.6(10)
P1 O5 C5 C6 -142.4(5)
C14 C5 C6 C11 2.1(11)
O5 C5 C6 C11 -174.8(6)
C14 C5 C6 C7 -178.4(7)
O5 C5 C6 C7 4.6(10)
C5 C6 C7 C8 -179.6(7)
C11 C6 C7 C8 -0.1(11)
C6 C7 C8 C9 2.3(13)
C7 C8 C9 C10 -3.1(14)
C8 C9 C10 C11 1.6(13)
C9 C10 C11 C6 0.5(11)
C9 C10 C11 C12 -179.7(8)
C5 C6 C11 C10 178.2(7)
C7 C6 C11 C10 -1.3(10)
C5 C6 C11 C12 -1.6(10)
C7 C6 C11 C12 179.0(6)
C10 C11 C12 C13 -179.8(7)
C6 C11 C12 C13 -0.1(12)
C11 C12 C13 C14 1.2(13)
O5 C5 C14 C13 175.8(7)
C6 C5 C14 C13 -1.0(11)
C12 C13 C14 C5 -0.7(12)
O5 P1 C15 C17 -166.5(6)
C18 P1 C15 C17 -66.2(7)
C18' P1 C15 C17 -69.3(11)
Re1 P1 C15 C17 66.1(7)
O5 P1 C15 C16 -35.2(7)
C18 P1 C15 C16 65.1(8)
C18' P1 C15 C16 62.0(11)
Re1 P1 C15 C16 -162.6(5)
O5 P1 C18 C20 -161.1(11)
C15 P1 C18 C20 95.7(11)
C18' P1 C18 C20 -92(3)
Re1 P1 C18 C20 -32.2(13)
O5 P1 C18 C19 -28.3(16)
C15 P1 C18 C19 -131.5(15)
C18' P1 C18 C19 41(3)
Re1 P1 C18 C19 100.6(14)
O5 P1 C18' C20' -177.3(19)
C15 P1 C18' C20' 79(2)
C18 P1 C18' C20' 70(3)
Re1 P1 C18' C20' -58(2)
O5 P1 C18' C19' 53.3(19)
C15 P1 C18' C19' -50(2)
C18 P1 C18' C19' -59(3)
Re1 P1 C18' C19' 172.4(17)
